data_7101018
_journal_name_full 'Chemical Communications'
_journal_paper_doi 10.1039/b417206j
_journal_year 2005
_chemical_formula_moiety ' C14 H23 Cl1 N6 S2 Zn1 '
_chemical_formula_sum 'C14 H23 Cl N6 S2 Zn'
_chemical_formula_weight 440.33
_space_group_IT_number 2
_symmetry_cell_setting triclinic
_symmetry_space_group_name_Hall '-P 1'
_symmetry_space_group_name_H-M 'P -1'
_cell_angle_alpha 74.5790(15)
_cell_angle_beta 87.2903(16)
_cell_angle_gamma 85.2071(19)
_cell_formula_units_Z 2
_cell_length_a 7.8934(3)
_cell_length_b 8.5558(3)
_cell_length_c 14.1976(5)
_cell_measurement_temperature 150
_cell_volume 920.76(6)
_diffrn_ambient_temperature 150
_exptl_crystal_density_diffrn 1.588
_cod_depositor_comments
;
The following automatic conversions were performed:
'_symmetry_cell_setting' value 'Triclinic' changed to 'triclinic'
according to '/home/saulius/struct/CIF-dictionaries/cif_core.dic'
dictionary named 'cif_core.dic' version 2.4.1 from 2010-06-29.

Automatic conversion script
Id: cif_fix_enum 1527 2010-12-29 10:47:43Z saulius 
;
_cod_original_sg_symbol_H-M 'P -1 '
_cod_original_formula_sum ' C14 H23 Cl1 N6 S2 Zn1 '
_cod_database_code 7101018

loop_
_symmetry_equiv_pos_as_xyz
x,y,z
-x,-y,-z

loop_
_atom_site_label
_atom_site_fract_x
_atom_site_fract_y
_atom_site_fract_z
_atom_site_U_iso_or_equiv
_atom_site_occupancy
_atom_site_adp_type
Zn1 0.17212(5) 0.09955(5) 0.13839(3) 0.0171 1.0000 Uani
Cl1 0.40960(11) 0.13654(11) 0.21435(6) 0.0226 1.0000 Uani
S1 0.16163(12) 0.3217(1) -0.00747(6) 0.0208 1.0000 Uani
C1 0.2678(4) 0.2299(4) -0.0884(2) 0.0175 1.0000 Uani
N1 0.3044(4) 0.0652(4) -0.0658(2) 0.0198 1.0000 Uani
N2 0.2523(4) -0.0235(3) 0.0247(2) 0.0194 1.0000 Uani
C2 0.2631(4) -0.1802(4) 0.0491(2) 0.0172 1.0000 Uani
C3 0.1925(4) -0.2550(4) 0.1482(2) 0.0174 1.0000 Uani
N3 0.1381(4) -0.1497(3) 0.1962(2) 0.0180 1.0000 Uani
N4 0.0632(4) -0.2027(3) 0.2868(2) 0.0198 1.0000 Uani
C4 -0.0253(4) -0.0810(4) 0.3138(2) 0.0185 1.0000 Uani
S2 -0.06603(11) 0.11815(11) 0.24222(6) 0.0224 1.0000 Uani
N5 0.3195(4) 0.3170(3) -0.1752(2) 0.0200 1.0000 Uani
C5 0.2972(5) 0.4958(4) -0.2061(3) 0.0231 1.0000 Uani
C6 0.3269(6) 0.5366(5) -0.3167(3) 0.0338 1.0000 Uani
C7 0.4498(5) 0.3968(5) -0.3318(3) 0.0284 1.0000 Uani
C8 0.3981(5) 0.2491(4) -0.2539(2) 0.0221 1.0000 Uani
C9 0.3308(5) -0.2853(4) -0.0151(3) 0.0218 1.0000 Uani
C10 0.1819(5) -0.4340(4) 0.1841(2) 0.0211 1.0000 Uani
N6 -0.0965(4) -0.1212(3) 0.4041(2) 0.0203 1.0000 Uani
C11 -0.0712(5) -0.2860(5) 0.4689(3) 0.0278 1.0000 Uani
C12 -0.1737(6) -0.2766(5) 0.5613(3) 0.0350 1.0000 Uani
C13 -0.3130(6) -0.1419(6) 0.5243(3) 0.0348 1.0000 Uani
C14 -0.2240(5) -0.0184(5) 0.4435(3) 0.0259 1.0000 Uani
H1 0.347(5) 0.020(5) -0.101(3) 0.02(1) 1.0000 Uiso
H51 0.3823 0.5450 -0.1749 0.0273 1.0000 Uiso
H52 0.1798 0.5351 -0.1892 0.0273 1.0000 Uiso
H61 0.3789 0.6431 -0.3412 0.0394 1.0000 Uiso
H62 0.2179 0.5407 -0.3507 0.0394 1.0000 Uiso
H71 0.5699 0.4185 -0.3233 0.0350 1.0000 Uiso
H72 0.4380 0.3811 -0.3985 0.0350 1.0000 Uiso
H81 0.4997 0.1734 -0.2298 0.0273 1.0000 Uiso
H82 0.3144 0.1901 -0.2796 0.0273 1.0000 Uiso
H91 0.3253 -0.4023 0.0212 0.0276 1.0000 Uiso
H92 0.4516 -0.2628 -0.0347 0.0276 1.0000 Uiso
H93 0.2608 -0.2611 -0.0749 0.0276 1.0000 Uiso
H101 0.1312 -0.4612 0.2518 0.0255 1.0000 Uiso
H102 0.2985 -0.4897 0.1845 0.0255 1.0000 Uiso
H103 0.1088 -0.4714 0.1399 0.0255 1.0000 Uiso
H111 0.0519 -0.3152 0.4834 0.0327 1.0000 Uiso
H112 -0.1153 -0.3675 0.4391 0.0327 1.0000 Uiso
H121 -0.1011 -0.2476 0.6091 0.0413 1.0000 Uiso
H122 -0.2239 -0.3821 0.5928 0.0413 1.0000 Uiso
H131 -0.3570 -0.0921 0.5777 0.0419 1.0000 Uiso
H132 -0.4090 -0.1849 0.4977 0.0419 1.0000 Uiso
H141 -0.1686 0.0607 0.4705 0.0318 1.0000 Uiso
H142 -0.3056 0.0420 0.3923 0.0318 1.0000 Uiso

loop_
_atom_site_aniso_label
_atom_site_aniso_U_11
_atom_site_aniso_U_22
_atom_site_aniso_U_33
_atom_site_aniso_U_23
_atom_site_aniso_U_13
_atom_site_aniso_U_12
Zn1 0.0211(2) 0.0150(2) 0.0165(2) -0.00701(15) 0.00316(15) -0.00140(15)
Cl1 0.0224(4) 0.0247(4) 0.0226(4) -0.0095(3) 0.0003(3) -0.0019(3)
S1 0.0288(5) 0.0161(4) 0.0181(4) -0.0070(3) 0.0028(3) 0.0012(3)
C1 0.0185(16) 0.0169(16) 0.0193(16) -0.0080(13) -0.0041(13) -0.0003(13)
N1 0.0282(16) 0.0165(15) 0.0167(14) -0.0095(12) 0.0068(12) -0.0003(12)
N2 0.0245(15) 0.0199(15) 0.0162(14) -0.0090(12) 0.0029(11) -0.0027(12)
C2 0.0177(15) 0.0155(16) 0.0210(16) -0.0094(13) 0.0019(13) -0.0025(12)
C3 0.0150(15) 0.0189(16) 0.0190(16) -0.0066(13) -0.0022(12) 0.0007(12)
N3 0.0188(14) 0.0194(14) 0.0163(13) -0.0066(11) 0.0003(11) 0.0006(11)
N4 0.0239(15) 0.0186(15) 0.0186(14) -0.0084(11) 0.0036(12) -0.0016(12)
C4 0.0195(16) 0.0184(17) 0.0203(16) -0.0090(13) -0.0035(13) -0.0026(13)
S2 0.0240(4) 0.0195(4) 0.0213(4) -0.0037(3) 0.0064(3) 0.0031(3)
N5 0.0262(15) 0.0164(14) 0.0185(14) -0.0071(11) 0.0027(12) -0.0006(11)
C5 0.034(2) 0.0139(16) 0.0200(17) -0.0034(13) 0.0011(15) 0.0001(14)
C6 0.057(3) 0.022(2) 0.0192(18) -0.0016(15) 0.0032(18) -0.0009(18)
C7 0.039(2) 0.029(2) 0.0197(18) -0.0105(15) 0.0089(16) -0.0066(17)
C8 0.0261(18) 0.0252(18) 0.0171(16) -0.0094(14) 0.0034(14) -0.0032(14)
C9 0.0271(18) 0.0187(17) 0.0231(17) -0.0127(14) 0.0072(14) -0.0024(14)
C10 0.0327(19) 0.0127(16) 0.0185(16) -0.0049(13) 0.0001(14) -0.0023(14)
N6 0.0271(15) 0.0184(15) 0.0150(13) -0.0053(11) 0.0034(12) 0.0004(12)
C11 0.042(2) 0.0226(19) 0.0177(17) -0.0025(14) 0.0000(16) -0.0028(16)
C12 0.050(3) 0.041(2) 0.0126(16) -0.0036(16) 0.0063(17) -0.008(2)
C13 0.038(2) 0.047(3) 0.0206(19) -0.0104(18) 0.0146(17) -0.0090(19)
C14 0.0269(19) 0.028(2) 0.0250(18) -0.0111(15) 0.0096(15) -0.0045(15)

loop_
_geom_bond_atom_site_label_1
_geom_bond_site_symmetry_1
_geom_bond_atom_site_label_2
_geom_bond_site_symmetry_2
_geom_bond_distance
_geom_bond_publ_flag
Zn1 . Cl1 . 2.2910(9) yes
Zn1 . S1 . 2.4092(9) yes
Zn1 . N2 . 2.194(3) yes
Zn1 . N3 . 2.107(3) yes
Zn1 . S2 . 2.3548(9) yes
S1 . C1 . 1.708(3) yes
C1 . N1 . 1.369(4) yes
C1 . N5 . 1.326(4) yes
N1 . N2 . 1.370(4) yes
N1 . H1 . 0.76(4) yes
N2 . C2 . 1.289(4) yes
C2 . C3 . 1.485(5) yes
C2 . C9 . 1.496(4) yes
C3 . N3 . 1.303(4) yes
C3 . C10 . 1.488(5) yes
N3 . N4 . 1.368(4) yes
N4 . C4 . 1.335(4) yes
C4 . S2 . 1.748(4) yes
C4 . N6 . 1.344(4) yes
N5 . C5 . 1.472(4) yes
N5 . C8 . 1.481(4) yes
C5 . C6 . 1.526(5) yes
C5 . H51 . 1.000 no
C5 . H52 . 1.000 no
C6 . C7 . 1.530(6) yes
C6 . H61 . 1.000 no
C6 . H62 . 1.000 no
C7 . C8 . 1.512(5) yes
C7 . H71 . 1.000 no
C7 . H72 . 1.000 no
C8 . H81 . 1.000 no
C8 . H82 . 1.000 no
C9 . H91 . 1.000 no
C9 . H92 . 1.000 no
C9 . H93 . 1.000 no
C10 . H101 . 1.000 no
C10 . H102 . 1.000 no
C10 . H103 . 1.000 no
N6 . C11 . 1.468(5) yes
N6 . C14 . 1.470(4) yes
C11 . C12 . 1.526(5) yes
C11 . H111 . 1.000 no
C11 . H112 . 1.000 no
C12 . C13 . 1.528(6) yes
C12 . H121 . 1.000 no
C12 . H122 . 1.000 no
C13 . C14 . 1.526(5) yes
C13 . H131 . 1.000 no
C13 . H132 . 1.000 no
C14 . H141 . 1.000 no
C14 . H142 . 1.000 no
